data_9015192
loop_
_publ_author_name
'Yamazaki, S.'
'Toraya, H.'

_publ_section_title
;
 Rietveld refinement of site-occupancy parameters of Mg2-xMnxSiO4
 using a new weight function in least-squares fitting
 Note: e = 1
;
_journal_name_full 'Journal of Applied Crystallography'
_journal_page_first 51
_journal_page_last 59
_journal_paper_doi 10.1107/S0021889898010206
_journal_volume 32
_journal_year 1999
_chemical_compound_source Synthetic
_chemical_formula_sum 'Mg Mn O4 Si'
_chemical_name_mineral Tephroite
_space_group_IT_number 62
_symmetry_space_group_name_Hall '-P 2ac 2n'
_symmetry_space_group_name_H-M 'P n m a'
_cell_angle_alpha 90
_cell_angle_beta 90
_cell_angle_gamma 90
_cell_length_a 10.45100
_cell_length_b 6.12446
_cell_length_c 4.80757
_cell_formula_units_Z 4
_cell_volume 307.717
_database_code_amcsd 0019687
_exptl_crystal_density_diffrn 3.698
_cod_original_formula_sum '(Mg Mn) Si O4'
_cod_database_code 9015192

loop_
_space_group_symop_operation_xyz
x,y,z
x,1/2-y,z
-x,1/2+y,-z
1/2-x,1/2+y,1/2+z
1/2+x,1/2-y,1/2-z
1/2+x,y,1/2-z
1/2-x,-y,1/2+z
-x,-y,-z

loop_
_atom_site_label
_atom_site_fract_x
_atom_site_fract_y
_atom_site_fract_z
_atom_site_occupancy
_atom_site_U_iso_or_equiv
Mg1 0.00000 0.00000 0.00000 0.70500 0.01191
Mn1 0.00000 0.00000 0.00000 0.29500 0.01191
MgM2 0.27910 0.25000 0.98790 0.29500 0.00988
MnM2 0.27910 0.25000 0.98790 0.70500 0.00988
Si 0.09280 0.25000 0.42430 1.00000 0.00760
O1 0.08900 0.25000 0.75720 1.00000 0.01229
O2 0.45160 0.25000 0.22610 1.00000 0.01001
O3 0.16070 0.03920 0.27820 1.00000 0.01039

loop_
_cod_related_entry_id
_cod_related_entry_database
_cod_related_entry_code
1 AMCSD 0019687
